data_1551953
loop_
_publ_author_name
'Ono, Kosuke'
'Niibe, Morikazu'
'Iwasawa, Nobuharu'

_publ_section_title
;
 A K+-promoted Diels--Alder reaction by using a self-assembled macrocyclic
 boronic ester containing two crown ether moieties
;
_journal_name_full 'Chemical Science'
_journal_paper_doi 10.1039/C9SC01597C
_journal_year 2019
_chemical_formula_moiety 'C72H80B4O20, 3.75(CH2Cl2)'
_chemical_formula_sum 'C75.75 H87.5 B4 Cl7.5 O20'
_chemical_formula_weight 1627.07
_space_group_crystal_system monoclinic
_space_group_IT_number 14
_space_group_name_Hall '-P 2ybc'
_space_group_name_H-M_alt 'P 1 21/c 1'
_symmetry_space_group_name_Hall '-P 2ybc'
_symmetry_space_group_name_H-M 'P 1 21/c 1'
_atom_sites_solution_hydrogens geom
_atom_sites_solution_primary direct
_atom_sites_solution_secondary difmap
_audit_creation_method SHELXL-2013
_audit_update_record
;
2017-04-02 deposited with the CCDC.    2019-06-17 downloaded from the CCDC.
;
_cell_angle_alpha 90
_cell_angle_beta 91.6688(18)
_cell_angle_gamma 90
_cell_formula_units_Z 4
_cell_length_a 18.3378(10)
_cell_length_b 20.9587(10)
_cell_length_c 22.0613(12)
_cell_measurement_reflns_used 16657
_cell_measurement_temperature 93(2)
_cell_measurement_theta_max 67.89
_cell_measurement_theta_min 3.18
_cell_volume 8475.4(8)
_computing_cell_refinement 'PROCESS-AUTO (Rigaku, 1998)'
_computing_data_collection 'PROCESS-AUTO (Rigaku, 1998)'
_computing_data_reduction 'PROCESS-AUTO (Rigaku, 1998)'
_computing_molecular_graphics 'ORTEP-3 (Farrugia, 2008)'
_computing_publication_material 'SHELXL-2013 (Sheldrick, 2013)'
_computing_structure_refinement 'SHELXL-2013 (Sheldrick, 2013)'
_computing_structure_solution 'SHELXS-97 (Sheldrick, 1990)'
_diffrn_ambient_temperature 93(2)
_diffrn_measured_fraction_theta_full 0.999
_diffrn_measured_fraction_theta_max 0.997
_diffrn_measurement_device_type 'Rigaku R-AXIS RAPID II IP Area Detector'
_diffrn_measurement_method '\w scans'
_diffrn_radiation_type CuK\a
_diffrn_radiation_wavelength 1.54186
_diffrn_reflns_av_R_equivalents 0.1521
_diffrn_reflns_av_unetI/netI 0.1504
_diffrn_reflns_Laue_measured_fraction_full 0.999
_diffrn_reflns_Laue_measured_fraction_max 0.997
_diffrn_reflns_limit_h_max 22
_diffrn_reflns_limit_h_min -22
_diffrn_reflns_limit_k_max 24
_diffrn_reflns_limit_k_min -25
_diffrn_reflns_limit_l_max 26
_diffrn_reflns_limit_l_min -26
_diffrn_reflns_number 78205
_diffrn_reflns_point_group_measured_fraction_full 0.999
_diffrn_reflns_point_group_measured_fraction_max 0.997
_diffrn_reflns_theta_full 67.686
_diffrn_reflns_theta_max 68.247
_diffrn_reflns_theta_min 3.203
_diffrn_source 'rotating anode X-ray tube'
_exptl_absorpt_coefficient_mu 2.828
_exptl_absorpt_correction_T_max 0.785
_exptl_absorpt_correction_T_min 0.482
_exptl_absorpt_correction_type multi-scan
_exptl_absorpt_process_details 'Absorption was corrected by ABSCOR'
_exptl_crystal_colour colourless
_exptl_crystal_density_diffrn 1.275
_exptl_crystal_density_method 'not measured'
_exptl_crystal_description block
_exptl_crystal_F_000 3398
_exptl_crystal_size_max 0.150
_exptl_crystal_size_mid 0.110
_exptl_crystal_size_min 0.090
_exptl_transmission_factor_max 1.000
_exptl_transmission_factor_min 0.713
_refine_diff_density_max 0.757
_refine_diff_density_min -0.264
_refine_diff_density_rms 0.081
_refine_ls_extinction_method none
_refine_ls_goodness_of_fit_ref 0.893
_refine_ls_hydrogen_treatment constr
_refine_ls_matrix_type full
_refine_ls_number_parameters 1042
_refine_ls_number_reflns 15473
_refine_ls_number_restraints 60
_refine_ls_restrained_S_all 0.911
_refine_ls_R_factor_all 0.2748
_refine_ls_R_factor_gt 0.1203
_refine_ls_shift/su_max 0.000
_refine_ls_shift/su_mean 0.000
_refine_ls_structure_factor_coef Fsqd
_refine_ls_weighting_details 'w=1/[\s^2^(Fo^2^)+(0.2000P)^2^] where P=(Fo^2^+2Fc^2^)/3'
_refine_ls_weighting_scheme calc
_refine_ls_wR_factor_gt 0.3170
_refine_ls_wR_factor_ref 0.4130
_reflns_Friedel_coverage 0.000
_reflns_number_gt 3923
_reflns_number_total 15473
_reflns_threshold_expression 'I > 2\s(I)'
_cod_data_source_file c9sc01597c2.cif
_cod_data_source_block shelxl
_cod_original_formula_sum 'C75.75 H87.50 B4 Cl7.50 O20'
_cod_database_code 1551953
_shelx_space_group_comment
; 
The symmetry employed for this shelxl refinement is uniquely defined 
by the following loop, which should always be used as a source of 
symmetry information in preference to the above space-group names. 
They are only intended as comments. 
;
_shelx_estimated_absorpt_t_min 0.676
_shelx_estimated_absorpt_t_max 0.785
_shelxl_version_number 2013-4

loop_
_space_group_symop_operation_xyz
'x, y, z'
'-x, y+1/2, -z+1/2'
'-x, -y, -z'
'x, -y-1/2, z-1/2'

loop_
_atom_site_label
_atom_site_type_symbol
_atom_site_fract_x
_atom_site_fract_y
_atom_site_fract_z
_atom_site_U_iso_or_equiv
_atom_site_adp_type
_atom_site_occupancy
_atom_site_site_symmetry_order
_atom_site_calc_flag
_atom_site_refinement_flags_posn
_atom_site_refinement_flags_adp
_atom_site_refinement_flags_occupancy
_atom_site_disorder_assembly
_atom_site_disorder_group
C1 C -0.0566(5) 0.8156(6) 0.3067(5) 0.125(3) Uani 1 1 d . . . . .
C2 C -0.0662(5) 0.7580(5) 0.2803(6) 0.150(3) Uani 1 1 d . . . . .
H2 H -0.0475 0.7206 0.2995 0.180 Uiso 1 1 calc R U . . .
C3 C -0.1034(5) 0.7538(5) 0.2251(5) 0.138(3) Uani 1 1 d . . . . .
H3 H -0.1069 0.7134 0.2055 0.165 Uiso 1 1 calc R U . . .
C4 C -0.1351(5) 0.8054(5) 0.1975(5) 0.118(3) Uani 1 1 d . . . . .
C5 C -0.1260(4) 0.8613(5) 0.2258(5) 0.128(3) Uani 1 1 d . . . . .
H5 H -0.1477 0.8980 0.2075 0.154 Uiso 1 1 calc R U . . .
C6 C -0.0868(5) 0.8695(5) 0.2804(5) 0.122(3) Uani 1 1 d . . . . .
C7 C -0.0917(5) 0.9818(5) 0.2776(5) 0.162(4) Uani 1 1 d . . . . .
H7A H -0.1448 0.9853 0.2688 0.194 Uiso 1 1 calc R U . . .
H7B H -0.0662 0.9813 0.2387 0.194 Uiso 1 1 calc R U . . .
C8 C -0.0656(6) 1.0381(5) 0.3164(5) 0.157(3) Uani 1 1 d . U . . .
H8A H -0.0856 1.0784 0.2995 0.188 Uiso 1 1 calc R U . . .
H8B H -0.0826 1.0332 0.3583 0.188 Uiso 1 1 calc R U . . .
C9 C 0.0368(5) 1.0923(5) 0.3505(5) 0.148(3) Uani 1 1 d . . . . .
H9A H 0.0215 1.0883 0.3931 0.178 Uiso 1 1 calc R U . . .
H9B H 0.0158 1.1321 0.3333 0.178 Uiso 1 1 calc R U . . .
C10 C 0.1190(6) 1.0936(4) 0.3479(4) 0.141(3) Uani 1 1 d . . . . .
H10A H 0.1338 1.0878 0.3054 0.169 Uiso 1 1 calc R U . . .
H10B H 0.1376 1.1354 0.3624 0.169 Uiso 1 1 calc R U . . .
C11 C 0.2240(6) 1.0400(5) 0.3908(4) 0.121(3) Uani 1 1 d . . . . .
C12 C 0.2723(6) 1.0822(4) 0.3682(4) 0.124(3) Uani 1 1 d . . . . .
H12 H 0.2552 1.1190 0.3470 0.148 Uiso 1 1 calc R U . . .
C13 C 0.3460(5) 1.0718(4) 0.3760(4) 0.117(2) Uani 1 1 d . . . . .
H13 H 0.3789 1.1021 0.3600 0.140 Uiso 1 1 calc R U . . .
C14 C 0.3742(5) 1.0190(5) 0.4061(4) 0.119(3) Uani 1 1 d . . . . .
C15 C 0.3255(6) 0.9764(5) 0.4291(4) 0.120(3) Uani 1 1 d . . . . .
H15 H 0.3431 0.9396 0.4500 0.144 Uiso 1 1 calc R U . . .
C16 C 0.2507(7) 0.9865(5) 0.4223(4) 0.117(3) Uani 1 1 d . . . . .
C17 C 0.2209(5) 0.8869(5) 0.4657(4) 0.137(3) Uani 1 1 d . . . . .
H17A H 0.2556 0.8926 0.5005 0.164 Uiso 1 1 calc R U . . .
H17B H 0.2462 0.8637 0.4334 0.164 Uiso 1 1 calc R U . . .
C18 C 0.1559(5) 0.8489(4) 0.4853(4) 0.138(3) Uani 1 1 d . . . . .
H18A H 0.1721 0.8106 0.5083 0.165 Uiso 1 1 calc R U . . .
H18B H 0.1247 0.8751 0.5114 0.165 Uiso 1 1 calc R U . . .
C19 C 0.0594(6) 0.7911(5) 0.4427(5) 0.148(3) Uani 1 1 d . . . . .
H19A H 0.0251 0.8131 0.4695 0.178 Uiso 1 1 calc R U . . .
H19B H 0.0775 0.7523 0.4638 0.178 Uiso 1 1 calc R U . . .
C20 C 0.0202(6) 0.7725(4) 0.3853(5) 0.162(4) Uani 1 1 d . . . . .
H20A H 0.0559 0.7578 0.3554 0.195 Uiso 1 1 calc R U . . .
H20B H -0.0135 0.7368 0.3932 0.195 Uiso 1 1 calc R U . . .
C21 C -0.2576(5) 0.8120(5) 0.0580(5) 0.133(3) Uani 1 1 d . . . . .
H21 H -0.3115 0.8184 0.0590 0.160 Uiso 1 1 calc R U . . .
C22 C -0.2368(5) 0.7413(5) 0.0597(5) 0.134(3) Uani 1 1 d . . . . .
H22 H -0.2806 0.7148 0.0683 0.161 Uiso 1 1 calc R U . . .
C23 C -0.2062(6) 0.7223(5) -0.0019(5) 0.130(3) Uani 1 1 d . U . . .
C24 C -0.1946(5) 0.7867(5) -0.0326(6) 0.116(3) Uani 1 1 d . . . . .
C25 C -0.1620(5) 0.7999(5) -0.0869(5) 0.123(3) Uani 1 1 d . . . . .
H25 H -0.1416 0.7671 -0.1109 0.148 Uiso 1 1 calc R U . . .
C26 C -0.1607(5) 0.8633(6) -0.1048(5) 0.119(3) Uani 1 1 d . . . . .
C27 C -0.1251(6) 0.8909(5) -0.1621(4) 0.126(3) Uani 1 1 d . . . . .
H27 H -0.1504 0.8753 -0.2001 0.152 Uiso 1 1 calc R U . . .
C28 C -0.1305(6) 0.9647(5) -0.1560(4) 0.135(3) Uani 1 1 d . . . . .
H28 H -0.1462 0.9847 -0.1954 0.162 Uiso 1 1 calc R U . . .
C29 C -0.1884(5) 0.9767(6) -0.1060(5) 0.132(3) Uani 1 1 d . . . . .
C30 C -0.1924(5) 0.9112(6) -0.0737(6) 0.124(3) Uani 1 1 d . . . . .
C31 C -0.2256(5) 0.8990(5) -0.0204(6) 0.122(3) Uani 1 1 d . . . . .
H31 H -0.2475 0.9322 0.0021 0.147 Uiso 1 1 calc R U . . .
C32 C -0.2263(5) 0.8355(6) 0.0000(5) 0.119(3) Uani 1 1 d . . . . .
C33 C -0.1376(5) 0.6836(4) 0.0023(4) 0.134(3) Uani 1 1 d . . . . .
H33A H -0.1011 0.7060 0.0277 0.201 Uiso 1 1 calc R U . . .
H33B H -0.1187 0.6775 -0.0384 0.201 Uiso 1 1 calc R U . . .
H33C H -0.1481 0.6420 0.0203 0.201 Uiso 1 1 calc R U . . .
C34 C -0.2672(5) 0.6841(4) -0.0390(4) 0.159(4) Uani 1 1 d . . . . .
H34A H -0.2505 0.6757 -0.0800 0.239 Uiso 1 1 calc R U . . .
H34B H -0.3121 0.7094 -0.0413 0.239 Uiso 1 1 calc R U . . .
H34C H -0.2767 0.6435 -0.0186 0.239 Uiso 1 1 calc R U . . .
C35 C -0.1681(5) 1.0327(4) -0.0632(5) 0.153(3) Uani 1 1 d . . . . .
H35A H -0.1966 1.0297 -0.0264 0.230 Uiso 1 1 calc R U . . .
H35B H -0.1789 1.0732 -0.0837 0.230 Uiso 1 1 calc R U . . .
H35C H -0.1160 1.0307 -0.0523 0.230 Uiso 1 1 calc R U . . .
C36 C -0.2651(5) 0.9898(4) -0.1367(4) 0.160(3) Uani 1 1 d . . . . .
H36A H -0.3015 0.9944 -0.1053 0.240 Uiso 1 1 calc R U . . .
H36B H -0.2787 0.9540 -0.1633 0.240 Uiso 1 1 calc R U . . .
H36C H -0.2632 1.0291 -0.1606 0.240 Uiso 1 1 calc R U . . .
C37 C 0.1888(7) 0.8984(5) -0.1608(4) 0.128(3) Uani 1 1 d . . . . .
C38 C 0.1147(7) 0.8913(4) -0.1606(4) 0.131(3) Uani 1 1 d . . . . .
H38 H 0.0932 0.8525 -0.1741 0.157 Uiso 1 1 calc R U . . .
C39 C 0.0710(5) 0.9404(6) -0.1408(4) 0.126(3) Uani 1 1 d . . . . .
C40 C 0.1036(5) 0.9972(5) -0.1190(4) 0.129(3) Uani 1 1 d . . . . .
H40 H 0.0745 1.0305 -0.1034 0.155 Uiso 1 1 calc R U . . .
C41 C 0.1793(6) 1.0039(5) -0.1208(4) 0.123(3) Uani 1 1 d . . . . .
H41 H 0.2012 1.0427 -0.1074 0.148 Uiso 1 1 calc R U . . .
C42 C 0.2218(6) 0.9565(6) -0.1410(4) 0.127(3) Uani 1 1 d . . . . .
C43 C 0.3321(5) 1.0177(4) -0.1227(4) 0.129(3) Uani 1 1 d . . . . .
H43A H 0.3217 1.0244 -0.0794 0.155 Uiso 1 1 calc R U . . .
H43B H 0.3143 1.0553 -0.1460 0.155 Uiso 1 1 calc R U . . .
C44 C 0.4124(6) 1.0093(4) -0.1305(5) 0.140(3) Uani 1 1 d . . . . .
H44A H 0.4216 0.9900 -0.1705 0.168 Uiso 1 1 calc R U . . .
H44B H 0.4373 1.0511 -0.1283 0.168 Uiso 1 1 calc R U . . .
C45 C 0.5125(6) 0.9547(4) -0.0879(4) 0.126(3) Uani 1 1 d . . . . .
H45A H 0.5415 0.9945 -0.0856 0.151 Uiso 1 1 calc R U . . .
H45B H 0.5213 0.9342 -0.1275 0.151 Uiso 1 1 calc R U . . .
C46 C 0.5360(4) 0.9114(4) -0.0383(4) 0.117(2) Uani 1 1 d . . . . .
H46A H 0.5897 0.9063 -0.0379 0.140 Uiso 1 1 calc R U . . .
H46B H 0.5221 0.9294 0.0012 0.140 Uiso 1 1 calc R U . . .
C47 C 0.5092(4) 0.8051(4) -0.0042(5) 0.112(3) Uani 1 1 d . . . . .
C48 C 0.5467(4) 0.8130(4) 0.0500(5) 0.108(2) Uani 1 1 d . . . . .
H48 H 0.5682 0.8531 0.0595 0.130 Uiso 1 1 calc R U . . .
C49 C 0.5535(5) 0.7627(5) 0.0915(4) 0.119(3) Uani 1 1 d . . . . .
C50 C 0.5196(5) 0.7048(4) 0.0762(5) 0.131(3) Uani 1 1 d . . . . .
H50 H 0.5224 0.6701 0.1039 0.157 Uiso 1 1 calc R U . . .
C51 C 0.4825(5) 0.6975(4) 0.0222(5) 0.121(3) Uani 1 1 d . . . . .
H51 H 0.4618 0.6571 0.0122 0.146 Uiso 1 1 calc R U . . .
C52 C 0.4744(5) 0.7462(5) -0.0173(5) 0.116(3) Uani 1 1 d . . . . .
C53 C 0.3979(6) 0.6856(4) -0.0843(5) 0.148(3) Uani 1 1 d . . . . .
H53A H 0.3605 0.6792 -0.0533 0.178 Uiso 1 1 calc R U . . .
H53B H 0.4310 0.6482 -0.0832 0.178 Uiso 1 1 calc R U . . .
C54 C 0.3625(5) 0.6911(5) -0.1445(5) 0.146(3) Uani 1 1 d . . . . .
H54A H 0.3989 0.7038 -0.1746 0.175 Uiso 1 1 calc R U . . .
H54B H 0.3417 0.6494 -0.1570 0.175 Uiso 1 1 calc R U . . .
C55 C 0.2710(6) 0.7474(5) -0.1988(5) 0.154(3) Uani 1 1 d . . . . .
H55A H 0.2519 0.7065 -0.2152 0.185 Uiso 1 1 calc R U . . .
H55B H 0.3058 0.7649 -0.2280 0.185 Uiso 1 1 calc R U . . .
C56 C 0.2093(5) 0.7933(5) -0.1912(5) 0.150(3) Uani 1 1 d . . . . .
H56A H 0.1781 0.7943 -0.2286 0.180 Uiso 1 1 calc R U . . .
H56B H 0.1790 0.7795 -0.1572 0.180 Uiso 1 1 calc R U . . .
C57 C 0.6691(4) 0.8185(5) 0.2280(5) 0.128(3) Uani 1 1 d . . . . .
H57 H 0.7225 0.8244 0.2222 0.153 Uiso 1 1 calc R U . . .
C58 C 0.6511(5) 0.7495(5) 0.2436(5) 0.124(3) Uani 1 1 d . . . . .
H58 H 0.6974 0.7253 0.2514 0.149 Uiso 1 1 calc R U . . .
C59 C 0.6060(5) 0.7493(5) 0.3009(4) 0.124(3) Uani 1 1 d . . . . .
C60 C 0.6079(5) 0.8179(5) 0.3204(6) 0.115(3) Uani 1 1 d . . . . .
C61 C 0.5798(5) 0.8464(6) 0.3721(5) 0.121(3) Uani 1 1 d . . . . .
H61 H 0.5553 0.8221 0.4016 0.146 Uiso 1 1 calc R U . . .
C62 C 0.5892(5) 0.9120(6) 0.3785(5) 0.116(3) Uani 1 1 d . . . . .
C63 C 0.5637(5) 0.9514(4) 0.4307(4) 0.120(3) Uani 1 1 d . . . . .
H63 H 0.5905 0.9403 0.4694 0.144 Uiso 1 1 calc R U . . .
C64 C 0.5793(5) 1.0233(4) 0.4103(5) 0.125(3) Uani 1 1 d . . . . .
H64 H 0.6012 1.0486 0.4448 0.150 Uiso 1 1 calc R U . . .
C65 C 0.6325(5) 1.0179(5) 0.3586(5) 0.128(3) Uani 1 1 d . . . . .
C66 C 0.6245(5) 0.9495(6) 0.3379(5) 0.121(3) Uani 1 1 d . U . . .
C67 C 0.6535(4) 0.9231(5) 0.2868(5) 0.127(3) Uani 1 1 d . U . . .
H67 H 0.6789 0.9480 0.2582 0.152 Uiso 1 1 calc R U . . .
C68 C 0.6432(5) 0.8571(6) 0.2795(5) 0.112(3) Uani 1 1 d . . . . .
C69 C 0.5284(5) 0.7239(4) 0.2896(4) 0.143(3) Uani 1 1 d . . . . .
H69A H 0.5021 0.7520 0.2609 0.214 Uiso 1 1 calc R U . . .
H69B H 0.5028 0.7227 0.3279 0.214 Uiso 1 1 calc R U . . .
H69C H 0.5306 0.6807 0.2726 0.214 Uiso 1 1 calc R U . . .
C70 C 0.6432(5) 0.7053(4) 0.3499(4) 0.148(3) Uani 1 1 d . . . . .
H70A H 0.6418 0.6609 0.3359 0.222 Uiso 1 1 calc R U . . .
H70B H 0.6172 0.7088 0.3879 0.222 Uiso 1 1 calc R U . . .
H70C H 0.6941 0.7185 0.3567 0.222 Uiso 1 1 calc R U . . .
C71 C 0.6148(5) 1.0673(5) 0.3078(5) 0.158(3) Uani 1 1 d . . . . .
H71A H 0.6528 1.0659 0.2776 0.238 Uiso 1 1 calc R U . . .
H71B H 0.6128 1.1101 0.3255 0.238 Uiso 1 1 calc R U . . .
H71C H 0.5675 1.0570 0.2884 0.238 Uiso 1 1 calc R U . . .
C72 C 0.7111(5) 1.0288(5) 0.3823(4) 0.158(3) Uani 1 1 d . . . . .
H72A H 0.7250 0.9947 0.4108 0.237 Uiso 1 1 calc R U . . .
H72B H 0.7143 1.0701 0.4030 0.237 Uiso 1 1 calc R U . . .
H72C H 0.7442 1.0285 0.3482 0.237 Uiso 1 1 calc R U . . .
B1 B -0.1797(6) 0.7930(6) 0.1361(5) 0.112(3) Uani 1 1 d . . . . .
B2 B -0.0124(7) 0.9354(8) -0.1455(5) 0.135(4) Uani 1 1 d . . . . .
B3 B 0.5963(6) 0.7719(5) 0.1513(5) 0.112(3) Uani 1 1 d . . . . .
B4 B 0.4570(7) 1.0070(5) 0.4104(4) 0.108(3) Uani 1 1 d . . . . .
O1 O -0.0761(3) 0.9248(4) 0.3109(3) 0.1331(18) Uani 1 1 d . . . . .
O2 O 0.0127(4) 1.0394(3) 0.3164(3) 0.1393(19) Uani 1 1 d . . . . .
O3 O 0.1496(4) 1.0434(3) 0.3851(3) 0.1334(18) Uani 1 1 d . . . . .
O4 O 0.1978(3) 0.9466(3) 0.4441(3) 0.1298(18) Uani 1 1 d . . . . .
O5 O 0.1170(4) 0.8308(3) 0.4316(3) 0.1409(19) Uani 1 1 d . . . . .
O6 O -0.0196(3) 0.8252(3) 0.3612(3) 0.1353(18) Uani 1 1 d . . . . .
O7 O -0.2198(3) 0.8400(3) 0.1105(3) 0.1271(17) Uani 1 1 d . . . . .
O8 O -0.1840(3) 0.7367(3) 0.1096(3) 0.1323(19) Uani 1 1 d . . . . .
O9 O -0.0479(4) 0.8787(3) -0.1626(2) 0.1332(18) Uani 1 1 d . . . . .
O10 O -0.0599(4) 0.9848(3) -0.1381(3) 0.140(2) Uani 1 1 d . . . . .
O11 O 0.2967(4) 0.9608(3) -0.1447(2) 0.1297(18) Uani 1 1 d . . . . .
O12 O 0.4390(3) 0.9691(3) -0.0839(3) 0.1244(17) Uani 1 1 d . . . . .
O13 O 0.5014(3) 0.8505(3) -0.0478(3) 0.1213(17) Uani 1 1 d . . . . .
O14 O 0.4390(3) 0.7433(3) -0.0711(3) 0.1299(17) Uani 1 1 d . . . . .
O15 O 0.3073(4) 0.7368(3) -0.1425(3) 0.144(2) Uani 1 1 d . . . . .
O16 O 0.2383(3) 0.8548(4) -0.1792(3) 0.146(2) Uani 1 1 d . . . . .
O17 O 0.6267(3) 0.8291(3) 0.1710(2) 0.1228(16) Uani 1 1 d . . . . .
O18 O 0.6121(4) 0.7223(3) 0.1906(3) 0.148(2) Uani 1 1 d . U . . .
O19 O 0.4854(3) 0.9510(2) 0.4379(2) 0.1144(15) Uani 1 1 d . . . . .
O20 O 0.5093(4) 1.0474(3) 0.3929(2) 0.1266(17) Uani 1 1 d . . . . .
C101 C 0.1247(5) 0.9083(4) 0.2964(4) 0.109(3) Uani 0.8 1 d D . P . .
H10C H 0.1214 0.8882 0.3368 0.131 Uiso 0.8 1 calc R U P . .
H10D H 0.0918 0.9458 0.2951 0.131 Uiso 0.8 1 calc R U P . .
Cl1 Cl 0.21424(14) 0.93277(11) 0.28501(12) 0.1247(9) Uani 0.8 1 d D . P . .
Cl2 Cl 0.09801(16) 0.85410(14) 0.24035(13) 0.1472(11) Uani 0.8 1 d D . P . .
C102 C 0.3161(5) 0.8508(5) -0.0315(4) 0.123(3) Uani 0.8 1 d . . P . .
H10E H 0.3174 0.8781 -0.0681 0.147 Uiso 0.8 1 calc R U P . .
H10F H 0.3479 0.8135 -0.0383 0.147 Uiso 0.8 1 calc R U P . .
Cl3 Cl 0.22775(17) 0.82429(14) -0.02296(15) 0.1578(11) Uani 0.8 1 d . . P . .
Cl4 Cl 0.35162(16) 0.89395(16) 0.03032(16) 0.1708(13) Uani 0.8 1 d . . P . .
C103 C 0.0054(7) 0.8458(6) 0.0934(5) 0.170(5) Uani 0.7 1 d D U P . .
H10G H -0.0384 0.8415 0.1182 0.204 Uiso 0.7 1 calc R U P . .
H10H H 0.0337 0.8827 0.1092 0.204 Uiso 0.7 1 calc R U P . .
Cl5 Cl -0.0215(3) 0.8612(3) 0.0218(3) 0.265(3) Uani 0.7 1 d D U P . .
Cl6 Cl 0.0576(4) 0.7782(3) 0.1028(2) 0.262(3) Uani 0.7 1 d D . P . .
C104 C 0.2547(17) 0.7519(12) 0.1318(10) 0.167(10) Uani 0.4 1 d . . P . .
H10I H 0.2305 0.7830 0.1040 0.201 Uiso 0.4 1 calc R U P . .
H10J H 0.2674 0.7743 0.1702 0.201 Uiso 0.4 1 calc R U P . .
Cl7 Cl 0.1912(7) 0.6873(5) 0.1473(4) 0.256(4) Uani 0.4 1 d . . P . .
Cl8 Cl 0.3240(5) 0.7287(4) 0.1036(5) 0.223(4) Uani 0.4 1 d . . P . .
C105 C 0.4496(9) 0.9091(8) 0.2364(8) 0.172(6) Uani 0.65 1 d . U P . .
H10K H 0.5008 0.9153 0.2246 0.207 Uiso 0.65 1 calc R U P . .
H10L H 0.4517 0.8845 0.2747 0.207 Uiso 0.65 1 calc R U P . .
Cl9 Cl 0.4149(3) 0.8641(2) 0.1882(2) 0.208(2) Uani 0.65 1 d . . P . .
Cl10 Cl 0.4211(3) 0.9763(4) 0.2533(2) 0.240(3) Uani 0.65 1 d . . P . .
C106 C 0.0069(10) 0.980(2) 0.476(2) 0.28(3) Uani 0.4 1 d D U P A -1
H10M H 0.0258 0.9383 0.4900 0.337 Uiso 0.4 1 calc R U P A -1
H10N H 0.0307 0.9907 0.4371 0.337 Uiso 0.4 1 calc R U P A -1
Cl11 Cl -0.0882(7) 0.9766(6) 0.4641(6) 0.282(6) Uani 0.4 1 d D U P A -1
Cl12 Cl 0.0248(9) 1.0385(9) 0.5293(9) 0.302(7) Uani 0.4 1 d D U P A -1

loop_
_atom_site_aniso_label
_atom_site_aniso_U_11
_atom_site_aniso_U_22
_atom_site_aniso_U_33
_atom_site_aniso_U_23
_atom_site_aniso_U_13
_atom_site_aniso_U_12
C1 0.119(7) 0.118(9) 0.137(9) -0.006(7) -0.025(6) -0.008(6)
C2 0.165(9) 0.102(8) 0.181(11) 0.003(7) -0.046(7) -0.017(6)
C3 0.149(8) 0.119(8) 0.142(9) -0.017(7) -0.033(6) -0.014(6)
C4 0.119(6) 0.090(6) 0.143(8) 0.015(7) -0.014(6) 0.002(6)
C5 0.106(6) 0.129(9) 0.148(9) -0.015(7) -0.020(6) -0.004(5)
C6 0.110(6) 0.097(7) 0.159(10) -0.010(7) -0.011(6) 0.009(6)
C7 0.186(9) 0.111(7) 0.184(10) -0.029(8) -0.064(7) 0.036(6)
C8 0.158(7) 0.141(6) 0.170(7) -0.018(6) -0.039(6) 0.021(6)
C9 0.135(9) 0.125(8) 0.183(9) -0.011(7) -0.049(6) 0.023(6)
C10 0.172(10) 0.103(7) 0.144(8) 0.017(6) -0.042(6) 0.024(6)
C11 0.105(8) 0.120(8) 0.135(8) -0.014(6) -0.023(6) 0.026(7)
C12 0.118(8) 0.095(6) 0.157(8) 0.011(5) -0.018(6) -0.002(6)
C13 0.114(7) 0.095(6) 0.141(7) 0.000(5) -0.006(5) 0.009(5)
C14 0.104(7) 0.109(7) 0.142(7) 0.004(6) -0.013(5) 0.006(6)
C15 0.100(7) 0.118(7) 0.142(7) -0.007(6) -0.019(6) 0.021(6)
C16 0.143(9) 0.088(7) 0.120(7) 0.010(5) -0.001(6) -0.003(7)
C17 0.109(7) 0.120(7) 0.180(9) 0.007(7) -0.017(6) -0.013(6)
C18 0.133(8) 0.134(7) 0.144(8) -0.003(6) -0.039(6) 0.011(6)
C19 0.140(8) 0.128(8) 0.176(10) 0.020(7) -0.032(7) -0.012(6)
C20 0.185(9) 0.119(7) 0.178(10) 0.016(7) -0.062(8) 0.000(7)
C21 0.118(7) 0.154(10) 0.127(9) 0.018(7) -0.025(6) -0.016(6)
C22 0.127(7) 0.132(9) 0.142(10) 0.027(7) -0.022(7) -0.033(6)
C23 0.142(6) 0.120(6) 0.127(6) 0.008(6) -0.030(5) -0.019(6)
C24 0.124(7) 0.118(9) 0.103(8) -0.014(8) -0.027(6) -0.012(6)
C25 0.134(7) 0.112(8) 0.122(9) 0.001(7) -0.037(6) -0.004(6)
C26 0.104(6) 0.127(9) 0.127(9) -0.007(8) -0.007(5) -0.004(7)
C27 0.113(8) 0.132(9) 0.133(8) -0.003(6) -0.004(6) -0.019(6)
C28 0.126(9) 0.120(8) 0.159(9) 0.015(6) -0.003(7) -0.002(6)
C29 0.105(7) 0.153(9) 0.138(8) 0.007(8) -0.012(6) 0.009(6)
C30 0.098(7) 0.130(10) 0.144(10) 0.016(9) -0.009(6) -0.018(6)
C31 0.102(6) 0.116(9) 0.147(9) 0.000(7) -0.019(6) -0.011(5)
C32 0.109(6) 0.129(9) 0.116(9) 0.007(8) -0.032(6) -0.025(6)
C33 0.158(8) 0.114(6) 0.129(7) 0.013(5) -0.002(5) 0.004(6)
C34 0.163(8) 0.147(7) 0.165(8) 0.029(6) -0.043(6) -0.075(6)
C35 0.148(8) 0.113(7) 0.198(10) -0.015(7) 0.011(6) -0.008(6)
C36 0.131(8) 0.160(8) 0.189(9) 0.040(7) -0.020(6) 0.006(6)
C37 0.138(10) 0.094(8) 0.150(8) -0.009(6) -0.021(7) -0.006(8)
C38 0.115(8) 0.101(7) 0.177(9) 0.012(6) -0.006(6) -0.006(6)
C39 0.111(8) 0.123(8) 0.144(8) 0.002(6) -0.002(5) -0.009(7)
C40 0.110(8) 0.120(8) 0.156(8) -0.003(6) -0.026(5) 0.002(6)
C41 0.108(8) 0.115(7) 0.144(8) -0.005(6) -0.037(5) -0.006(6)
C42 0.109(8) 0.123(9) 0.150(8) 0.018(6) -0.005(6) 0.005(8)
C43 0.126(8) 0.119(7) 0.140(7) 0.007(6) -0.017(5) -0.029(6)
C44 0.134(9) 0.125(7) 0.161(9) -0.002(7) 0.003(6) -0.001(6)
C45 0.139(8) 0.105(6) 0.131(7) 0.001(6) -0.024(6) -0.012(6)
C46 0.126(6) 0.095(6) 0.128(7) 0.000(5) -0.020(5) -0.006(5)
C47 0.107(6) 0.086(6) 0.141(8) 0.010(6) -0.040(5) 0.003(5)
C48 0.094(5) 0.082(6) 0.148(8) -0.005(6) -0.022(5) -0.001(4)
C49 0.141(7) 0.099(7) 0.114(7) -0.008(6) -0.035(5) -0.001(6)
C50 0.153(8) 0.100(7) 0.138(8) -0.006(6) -0.022(6) 0.001(6)
C51 0.134(7) 0.090(6) 0.139(8) -0.012(6) -0.018(6) -0.019(5)
C52 0.132(7) 0.094(7) 0.121(8) -0.004(6) -0.040(6) -0.003(6)
C53 0.173(8) 0.089(6) 0.180(10) -0.005(6) -0.052(7) -0.029(6)
C54 0.111(7) 0.117(8) 0.208(12) -0.011(7) -0.027(7) -0.013(6)
C55 0.148(9) 0.150(9) 0.163(10) 0.000(7) -0.028(7) -0.013(7)
C56 0.124(8) 0.125(8) 0.200(10) -0.025(7) -0.027(6) 0.002(7)
C57 0.095(6) 0.143(9) 0.143(9) 0.004(8) -0.027(6) 0.002(6)
C58 0.116(6) 0.136(9) 0.120(8) -0.004(7) -0.008(6) 0.046(6)
C59 0.132(8) 0.126(8) 0.110(8) 0.002(6) -0.026(6) 0.058(6)
C60 0.098(6) 0.130(9) 0.117(8) 0.027(8) -0.023(5) 0.007(6)
C61 0.130(7) 0.136(9) 0.097(7) 0.006(7) -0.025(5) 0.038(7)
C62 0.109(6) 0.137(9) 0.101(8) -0.008(8) -0.020(5) 0.019(7)
C63 0.117(7) 0.130(8) 0.112(7) 0.008(6) -0.034(5) 0.022(6)
C64 0.096(7) 0.126(8) 0.153(8) 0.008(6) 0.005(6) 0.018(5)
C65 0.116(8) 0.113(8) 0.152(9) -0.011(7) -0.019(7) -0.011(6)
C66 0.108(7) 0.155(11) 0.098(7) 0.015(8) -0.015(5) 0.001(6)
C67 0.089(6) 0.155(10) 0.135(8) -0.003(7) -0.020(5) -0.010(6)
C68 0.093(6) 0.143(9) 0.097(7) -0.019(8) -0.014(5) 0.015(6)
C69 0.138(8) 0.129(7) 0.162(8) -0.033(6) -0.009(6) 0.012(6)
C70 0.159(8) 0.145(7) 0.140(8) -0.001(6) -0.003(6) 0.045(6)
C71 0.163(8) 0.147(8) 0.166(9) 0.000(8) 0.016(7) -0.027(7)
C72 0.120(7) 0.192(9) 0.161(8) -0.039(7) -0.004(6) -0.021(6)
B1 0.108(7) 0.090(8) 0.138(10) 0.028(8) -0.008(7) -0.023(7)
B2 0.113(10) 0.146(12) 0.146(10) 0.021(8) -0.006(7) -0.022(10)
B3 0.124(8) 0.084(7) 0.129(10) 0.002(7) 0.024(7) 0.020(6)
B4 0.134(10) 0.090(7) 0.098(7) -0.013(6) -0.014(6) 0.010(7)
O1 0.139(5) 0.113(5) 0.146(5) -0.003(4) -0.027(3) 0.009(4)
O2 0.146(5) 0.106(4) 0.164(5) -0.008(4) -0.035(4) 0.003(4)
O3 0.135(5) 0.110(4) 0.153(5) -0.009(4) -0.026(4) 0.027(4)
O4 0.131(5) 0.102(4) 0.154(5) 0.012(4) -0.033(4) 0.018(4)
O5 0.128(5) 0.132(5) 0.160(6) 0.011(4) -0.038(4) -0.015(4)
O6 0.138(4) 0.126(5) 0.139(5) 0.012(4) -0.033(4) 0.008(4)
O7 0.111(4) 0.138(5) 0.131(5) 0.011(4) -0.019(3) -0.003(4)
O8 0.148(5) 0.114(5) 0.133(5) 0.018(4) -0.037(4) -0.026(4)
O9 0.119(5) 0.138(5) 0.142(5) 0.008(4) -0.006(3) -0.018(4)
O10 0.099(5) 0.128(5) 0.194(6) 0.006(4) 0.002(4) -0.007(4)
O11 0.120(5) 0.109(4) 0.159(5) 0.015(3) -0.011(4) -0.013(4)
O12 0.111(5) 0.106(4) 0.155(5) 0.013(4) -0.017(4) 0.010(3)
O13 0.128(4) 0.093(4) 0.142(5) -0.009(4) -0.028(3) -0.007(3)
O14 0.137(4) 0.108(4) 0.143(5) -0.007(4) -0.023(4) -0.023(3)
O15 0.140(5) 0.117(5) 0.173(6) -0.002(4) -0.032(4) -0.006(4)
O16 0.126(5) 0.111(5) 0.201(6) -0.017(4) -0.018(4) -0.015(4)
O17 0.127(4) 0.117(4) 0.124(5) 0.001(4) -0.013(3) -0.017(3)
O18 0.204(5) 0.110(4) 0.130(5) -0.007(4) -0.009(4) 0.029(4)
O19 0.120(5) 0.105(4) 0.117(4) 0.000(3) -0.016(3) 0.022(3)
O20 0.115(5) 0.112(4) 0.151(5) 0.008(3) -0.014(3) -0.003(4)
C101 0.124(8) 0.093(6) 0.109(7) -0.006(6) -0.032(5) -0.006(5)
Cl1 0.126(2) 0.1102(19) 0.137(2) -0.0004(15) -0.0161(15) 0.0088(15)
Cl2 0.143(2) 0.150(2) 0.148(3) -0.0108(19) -0.0163(17) -0.0105(18)
C102 0.120(8) 0.128(8) 0.119(8) -0.007(6) -0.016(6) 0.011(6)
Cl3 0.155(3) 0.150(2) 0.168(3) -0.010(2) -0.0083(19) -0.0268(19)
Cl4 0.134(2) 0.182(3) 0.196(3) -0.047(2) -0.005(2) -0.005(2)
C103 0.160(8) 0.156(8) 0.196(9) 0.005(7) 0.036(7) 0.004(7)
Cl5 0.224(4) 0.272(5) 0.294(6) -0.129(4) -0.081(4) 0.068(4)
Cl6 0.315(7) 0.262(6) 0.208(5) -0.090(4) 0.010(4) 0.011(5)
C104 0.25(3) 0.17(2) 0.091(16) -0.031(14) 0.074(17) 0.03(2)
Cl7 0.343(13) 0.239(9) 0.186(8) -0.022(7) 0.031(7) -0.066(9)
Cl8 0.221(9) 0.189(7) 0.257(10) 0.057(7) -0.031(7) -0.005(6)
C105 0.189(9) 0.163(9) 0.168(9) -0.001(8) 0.033(8) 0.010(8)
Cl9 0.261(5) 0.184(4) 0.179(4) 0.008(3) -0.005(4) 0.044(4)
Cl10 0.171(4) 0.339(8) 0.210(5) -0.061(5) -0.013(3) -0.005(4)
C106 0.28(3) 0.28(3) 0.28(3) 0.002(10) -0.001(10) -0.005(10)
Cl11 0.334(13) 0.246(9) 0.273(11) 0.026(8) 0.147(10) 0.051(10)
Cl12 0.343(14) 0.253(12) 0.305(13) 0.100(10) -0.094(12) -0.077(12)

loop_
_atom_type_symbol
_atom_type_description
_atom_type_scat_dispersion_real
_atom_type_scat_dispersion_imag
_atom_type_scat_source
C C 0.0181 0.0091 'International Tables Vol C Tables 4.2.6.8 and 6.1.1.4'
H H 0.0000 0.0000 'International Tables Vol C Tables 4.2.6.8 and 6.1.1.4'
B B 0.0090 0.0039 'International Tables Vol C Tables 4.2.6.8 and 6.1.1.4'
O O 0.0492 0.0322 'International Tables Vol C Tables 4.2.6.8 and 6.1.1.4'
Cl Cl 0.3639 0.7018 'International Tables Vol C Tables 4.2.6.8 and 6.1.1.4'

loop_
_geom_angle_atom_site_label_1
_geom_angle_atom_site_label_2
_geom_angle_atom_site_label_3
_geom_angle
C2 C1 C6 120.3(10)
C2 C1 O6 124.2(11)
C6 C1 O6 115.4(10)
C1 C2 C3 119.5(10)
C1 C2 H2 120.3
C3 C2 H2 120.3
C4 C3 C2 122.4(9)
C4 C3 H3 118.8
C2 C3 H3 118.8
C5 C4 C3 116.2(9)
C5 C4 B1 126.8(10)
C3 C4 B1 117.0(10)
C4 C5 C6 124.4(9)
C4 C5 H5 117.8
C6 C5 H5 117.8
O1 C6 C1 116.2(10)
O1 C6 C5 126.7(10)
C1 C6 C5 117.0(10)
O1 C7 C8 107.6(8)
O1 C7 H7A 110.2
C8 C7 H7A 110.2
O1 C7 H7B 110.2
C8 C7 H7B 110.2
H7A C7 H7B 108.5
O2 C8 C7 108.3(8)
O2 C8 H8A 110.0
C7 C8 H8A 110.0
O2 C8 H8B 110.0
C7 C8 H8B 110.0
H8A C8 H8B 108.4
O2 C9 C10 106.9(8)
O2 C9 H9A 110.3
C10 C9 H9A 110.3
O2 C9 H9B 110.3
C10 C9 H9B 110.3
H9A C9 H9B 108.6
O3 C10 C9 109.8(8)
O3 C10 H10A 109.7
C9 C10 H10A 109.7
O3 C10 H10B 109.7
C9 C10 H10B 109.7
H10A C10 H10B 108.2
C12 C11 O3 126.4(10)
C12 C11 C16 118.8(10)
O3 C11 C16 114.8(11)
C11 C12 C13 120.1(9)
C11 C12 H12 120.0
C13 C12 H12 120.0
C12 C13 C14 122.6(9)
C12 C13 H13 118.7
C14 C13 H13 118.7
C15 C14 C13 117.5(9)
C15 C14 B4 121.4(10)
C13 C14 B4 121.0(10)
C14 C15 C16 120.8(9)
C14 C15 H15 119.6
C16 C15 H15 119.6
O4 C16 C15 124.9(9)
O4 C16 C11 114.9(11)
C15 C16 C11 120.3(10)
O4 C17 C18 109.7(8)
O4 C17 H17A 109.7
C18 C17 H17A 109.7
O4 C17 H17B 109.7
C18 C17 H17B 109.7
H17A C17 H17B 108.2
O5 C18 C17 106.6(8)
O5 C18 H18A 110.4
C17 C18 H18A 110.4
O5 C18 H18B 110.4
C17 C18 H18B 110.4
H18A C18 H18B 108.6
O5 C19 C20 111.2(9)
O5 C19 H19A 109.4
C20 C19 H19A 109.4
O5 C19 H19B 109.4
C20 C19 H19B 109.4
H19A C19 H19B 108.0
O6 C20 C19 110.1(8)
O6 C20 H20A 109.6
C19 C20 H20A 109.6
O6 C20 H20B 109.6
C19 C20 H20B 109.6
H20A C20 H20B 108.2
O7 C21 C32 111.2(8)
O7 C21 C22 105.1(8)
C32 C21 C22 103.8(9)
O7 C21 H21 112.1
C32 C21 H21 112.1
C22 C21 H21 112.1
O8 C22 C21 104.0(8)
O8 C22 C23 113.7(8)
C21 C22 C23 109.1(8)
O8 C22 H22 110.0
C21 C22 H22 110.0
C23 C22 H22 110.0
C33 C23 C24 112.2(9)
C33 C23 C22 114.5(8)
C24 C23 C22 102.9(9)
C33 C23 C34 109.7(8)
C24 C23 C34 108.8(7)
C22 C23 C34 108.4(8)
C25 C24 C32 120.0(10)
C25 C24 C23 129.1(11)
C32 C24 C23 110.8(11)
C24 C25 C26 116.7(10)
C24 C25 H25 121.6
C26 C25 H25 121.6
C30 C26 C25 123.7(11)
C30 C26 C27 109.4(11)
C25 C26 C27 126.9(12)
O9 C27 C26 112.1(8)
O9 C27 C28 103.9(7)
C26 C27 C28 105.7(8)
O9 C27 H27 111.6
C26 C27 H27 111.6
C28 C27 H27 111.6
O10 C28 C27 105.3(7)
O10 C28 C29 112.9(8)
C27 C28 C29 105.4(8)
O10 C28 H28 111.0
C27 C28 H28 111.0
C29 C28 H28 111.0
C35 C29 C30 113.9(8)
C35 C29 C36 109.2(8)
C30 C29 C36 107.4(8)
C35 C29 C28 113.3(8)
C30 C29 C28 102.8(9)
C36 C29 C28 110.0(8)
C26 C30 C31 120.3(11)
C26 C30 C29 113.4(12)
C31 C30 C29 126.2(13)
C30 C31 C32 117.5(10)
C30 C31 H31 121.3
C32 C31 H31 121.3
C24 C32 C31 121.7(10)
C24 C32 C21 112.1(11)
C31 C32 C21 126.2(12)
C23 C33 H33A 109.5
C23 C33 H33B 109.5
H33A C33 H33B 109.5
C23 C33 H33C 109.5
H33A C33 H33C 109.5
H33B C33 H33C 109.5
C23 C34 H34A 109.5
C23 C34 H34B 109.5
H34A C34 H34B 109.5
C23 C34 H34C 109.5
H34A C34 H34C 109.5
H34B C34 H34C 109.5
C29 C35 H35A 109.5
C29 C35 H35B 109.5
H35A C35 H35B 109.5
C29 C35 H35C 109.5
H35A C35 H35C 109.5
H35B C35 H35C 109.5
C29 C36 H36A 109.5
C29 C36 H36B 109.5
H36A C36 H36B 109.5
C29 C36 H36C 109.5
H36A C36 H36C 109.5
H36B C36 H36C 109.5
O16 C37 C38 127.0(10)
O16 C37 C42 112.7(11)
C38 C37 C42 120.3(11)
C37 C38 C39 120.5(10)
C37 C38 H38 119.8
C39 C38 H38 119.8
C38 C39 C40 119.4(9)
C38 C39 B2 121.0(11)
C40 C39 B2 119.5(11)
C41 C40 C39 119.1(9)
C41 C40 H40 120.4
C39 C40 H40 120.4
C42 C41 C40 121.4(9)
C42 C41 H41 119.3
C40 C41 H41 119.3
C41 C42 O11 124.0(10)
C41 C42 C37 119.2(10)
O11 C42 C37 116.8(11)
O11 C43 C44 107.5(8)
O11 C43 H43A 110.2
C44 C43 H43A 110.2
O11 C43 H43B 110.2
C44 C43 H43B 110.2
H43A C43 H43B 108.5
O12 C44 C43 108.0(8)
O12 C44 H44A 110.1
C43 C44 H44A 110.1
O12 C44 H44B 110.1
C43 C44 H44B 110.1
H44A C44 H44B 108.4
O12 C45 C46 110.4(7)
O12 C45 H45A 109.6
C46 C45 H45A 109.6
O12 C45 H45B 109.6
C46 C45 H45B 109.6
H45A C45 H45B 108.1
O13 C46 C45 108.6(6)
O13 C46 H46A 110.0
C45 C46 H46A 110.0
O13 C46 H46B 110.0
C45 C46 H46B 110.0
H46A C46 H46B 108.3
O13 C47 C48 125.0(8)
O13 C47 C52 115.5(8)
C48 C47 C52 119.5(9)
C47 C48 C49 120.9(8)
C47 C48 H48 119.5
C49 C48 H48 119.5
C50 C49 C48 117.6(8)
C50 C49 B3 122.1(10)
C48 C49 B3 120.3(9)
C51 C50 C49 121.1(9)
C51 C50 H50 119.5
C49 C50 H50 119.5
C52 C51 C50 121.5(8)
C52 C51 H51 119.3
C50 C51 H51 119.3
O14 C52 C51 125.6(9)
O14 C52 C47 115.0(9)
C51 C52 C47 119.3(9)
O14 C53 C54 109.2(7)
O14 C53 H53A 109.8
C54 C53 H53A 109.8
O14 C53 H53B 109.8
C54 C53 H53B 109.8
H53A C53 H53B 108.3
O15 C54 C53 109.2(9)
O15 C54 H54A 109.8
C53 C54 H54A 109.8
O15 C54 H54B 109.8
C53 C54 H54B 109.8
H54A C54 H54B 108.3
O15 C55 C56 109.9(9)
O15 C55 H55A 109.7
C56 C55 H55A 109.7
O15 C55 H55B 109.7
C56 C55 H55B 109.7
H55A C55 H55B 108.2
O16 C56 C55 108.9(8)
O16 C56 H56A 109.9
C55 C56 H56A 109.9
O16 C56 H56B 109.9
C55 C56 H56B 109.9
H56A C56 H56B 108.3
O17 C57 C68 113.5(8)
O17 C57 C58 102.9(7)
C68 C57 C58 105.6(9)
O17 C57 H57 111.5
C68 C57 H57 111.5
C58 C57 H57 111.5
O18 C58 C57 107.0(8)
O18 C58 C59 113.2(8)
C57 C58 C59 108.4(8)
O18 C58 H58 109.4
C57 C58 H58 109.4
C59 C58 H58 109.4
C60 C59 C58 103.0(9)
C60 C59 C69 113.1(7)
C58 C59 C69 112.8(8)
C60 C59 C70 111.1(8)
C58 C59 C70 109.7(7)
C69 C59 C70 107.0(8)
C68 C60 C61 117.7(10)
C68 C60 C59 112.7(11)
C61 C60 C59 129.6(11)
C62 C61 C60 117.2(10)
C62 C61 H61 121.4
C60 C61 H61 121.4
C66 C62 C61 124.1(10)
C66 C62 C63 110.5(11)
C61 C62 C63 125.4(11)
O19 C63 C62 114.4(7)
O19 C63 C64 102.9(6)
C62 C63 C64 103.8(8)
O19 C63 H63 111.7
C62 C63 H63 111.7
C64 C63 H63 111.7
O20 C64 C65 114.6(8)
O20 C64 C63 104.0(7)
C65 C64 C63 105.2(8)
O20 C64 H64 110.9
C65 C64 H64 110.9
C63 C64 H64 110.9
C66 C65 C64 103.8(9)
C66 C65 C72 109.1(8)
C64 C65 C72 110.3(8)
C66 C65 C71 113.4(8)
C64 C65 C71 111.4(8)
C72 C65 C71 108.7(8)
C62 C66 C67 120.4(11)
C62 C66 C65 113.0(11)
C67 C66 C65 126.4(11)
C66 C67 C68 115.8(10)
C66 C67 H67 122.1
C68 C67 H67 122.1
C60 C68 C67 124.8(10)
C60 C68 C57 109.8(11)
C67 C68 C57 125.4(12)
C59 C69 H69A 109.5
C59 C69 H69B 109.5
H69A C69 H69B 109.5
C59 C69 H69C 109.5
H69A C69 H69C 109.5
H69B C69 H69C 109.5
C59 C70 H70A 109.5
C59 C70 H70B 109.5
H70A C70 H70B 109.5
C59 C70 H70C 109.5
H70A C70 H70C 109.5
H70B C70 H70C 109.5
C65 C71 H71A 109.5
C65 C71 H71B 109.5
H71A C71 H71B 109.5
C65 C71 H71C 109.5
H71A C71 H71C 109.5
H71B C71 H71C 109.5
C65 C72 H72A 109.5
C65 C72 H72B 109.5
H72A C72 H72B 109.5
C65 C72 H72C 109.5
H72A C72 H72C 109.5
H72B C72 H72C 109.5
O8 B1 O7 116.4(10)
O8 B1 C4 123.3(10)
O7 B1 C4 120.1(11)
O10 B2 O9 112.5(10)
O10 B2 C39 125.4(12)
O9 B2 C39 122.0(13)
O18 B3 O17 112.3(10)
O18 B3 C49 122.8(10)
O17 B3 C49 124.8(9)
O20 B4 O19 112.9(9)
O20 B4 C14 126.1(10)
O19 B4 C14 120.9(10)
C6 O1 C7 115.9(7)
C9 O2 C8 108.3(7)
C11 O3 C10 117.5(8)
C16 O4 C17 116.9(7)
C19 O5 C18 112.6(8)
C1 O6 C20 116.6(8)
B1 O7 C21 106.2(8)
B1 O8 C22 108.0(8)
B2 O9 C27 107.3(8)
B2 O10 C28 108.9(8)
C42 O11 C43 118.4(8)
C45 O12 C44 113.6(7)
C47 O13 C46 118.8(6)
C52 O14 C53 116.8(7)
C54 O15 C55 113.9(8)
C37 O16 C56 114.6(8)
B3 O17 C57 109.5(8)
B3 O18 C58 107.3(8)
B4 O19 C63 107.6(7)
B4 O20 C64 110.1(7)
Cl2 C101 Cl1 109.6(5)
Cl2 C101 H10C 109.7
Cl1 C101 H10C 109.7
Cl2 C101 H10D 109.7
Cl1 C101 H10D 109.7
H10C C101 H10D 108.2
Cl3 C102 Cl4 114.3(6)
Cl3 C102 H10E 108.7
Cl4 C102 H10E 108.7
Cl3 C102 H10F 108.7
Cl4 C102 H10F 108.7
H10E C102 H10F 107.6
Cl5 C103 Cl6 114.9(7)
Cl5 C103 H10G 108.5
Cl6 C103 H10G 108.5
Cl5 C103 H10H 108.5
Cl6 C103 H10H 108.5
H10G C103 H10H 107.5
Cl8 C104 Cl7 112.8(15)
Cl8 C104 H10I 109.0
Cl7 C104 H10I 109.0
Cl8 C104 H10J 109.0
Cl7 C104 H10J 109.0
H10I C104 H10J 107.8
Cl9 C105 Cl10 125.8(12)
Cl9 C105 H10K 105.9
Cl10 C105 H10K 105.9
Cl9 C105 H10L 105.9
Cl10 C105 H10L 105.9
H10K C105 H10L 106.2
Cl12 C106 Cl11 107.1(9)
Cl12 C106 H10M 110.3
Cl11 C106 H10M 110.3
Cl12 C106 H10N 110.3
Cl11 C106 H10N 110.3
H10M C106 H10N 108.5

loop_
_geom_bond_atom_site_label_1
_geom_bond_atom_site_label_2
_geom_bond_distance
C1 C2 1.351(11)
C1 C6 1.378(11)
C1 O6 1.378(10)
C2 C3 1.381(12)
C2 H2 0.9500
C3 C4 1.363(11)
C3 H3 0.9500
C4 C5 1.336(10)
C4 B1 1.584(14)
C5 C6 1.396(12)
C5 H5 0.9500
C6 O1 1.352(9)
C7 O1 1.428(10)
C7 C8 1.526(11)
C7 H7A 0.9900
C7 H7B 0.9900
C8 O2 1.436(10)
C8 H8A 0.9900
C8 H8B 0.9900
C9 O2 1.404(9)
C9 C10 1.511(11)
C9 H9A 0.9900
C9 H9B 0.9900
C10 O3 1.439(9)
C10 H10A 0.9900
C10 H10B 0.9900
C11 C12 1.356(11)
C11 O3 1.368(9)
C11 C16 1.401(11)
C12 C13 1.376(10)
C12 H12 0.9500
C13 C14 1.383(10)
C13 H13 0.9500
C14 C15 1.371(11)
C14 B4 1.539(13)
C15 C16 1.392(11)
C15 H15 0.9500
C16 O4 1.378(9)
C17 O4 1.399(9)
C17 C18 1.506(11)
C17 H17A 0.9900
C17 H17B 0.9900
C18 O5 1.418(9)
C18 H18A 0.9900
C18 H18B 0.9900
C19 O5 1.371(9)
C19 C20 1.489(11)
C19 H19A 0.9900
C19 H19B 0.9900
C20 O6 1.419(9)
C20 H20A 0.9900
C20 H20B 0.9900
C21 O7 1.455(9)
C21 C32 1.502(12)
C21 C22 1.530(11)
C21 H21 1.0000
C22 O8 1.448(9)
C22 C23 1.537(12)
C22 H22 1.0000
C23 C33 1.497(11)
C23 C24 1.529(12)
C23 C34 1.585(10)
C24 C25 1.382(11)
C24 C32 1.387(11)
C25 C26 1.386(11)
C25 H25 0.9500
C26 C30 1.357(11)
C26 C27 1.551(12)
C27 O9 1.440(9)
C27 C28 1.556(11)
C27 H27 1.0000
C28 O10 1.406(9)
C28 C29 1.574(11)
C28 H28 1.0000
C29 C35 1.545(11)
C29 C30 1.549(12)
C29 C36 1.568(11)
C30 C31 1.366(11)
C31 C32 1.404(12)
C31 H31 0.9500
C33 H33A 0.9800
C33 H33B 0.9800
C33 H33C 0.9800
C34 H34A 0.9800
C34 H34B 0.9800
C34 H34C 0.9800
C35 H35A 0.9800
C35 H35B 0.9800
C35 H35C 0.9800
C36 H36A 0.9800
C36 H36B 0.9800
C36 H36C 0.9800
C37 O16 1.358(10)
C37 C38 1.366(12)
C37 C42 1.424(12)
C38 C39 1.381(11)
C38 H38 0.9500
C39 C40 1.411(10)
C39 B2 1.534(14)
C40 C41 1.396(11)
C40 H40 0.9500
C41 C42 1.346(11)
C41 H41 0.9500
C42 O11 1.381(10)
C43 O11 1.436(8)
C43 C44 1.498(10)
C43 H43A 0.9900
C43 H43B 0.9900
C44 O12 1.405(10)
C44 H44A 0.9900
C44 H44B 0.9900
C45 O12 1.388(9)
C45 C46 1.477(9)
C45 H45A 0.9900
C45 H45B 0.9900
C46 O13 1.439(8)
C46 H46A 0.9900
C46 H46B 0.9900
C47 O13 1.356(8)
C47 C48 1.372(10)
C47 C52 1.416(10)
C48 C49 1.400(10)
C48 H48 0.9500
C49 C50 1.400(10)
C49 B3 1.527(13)
C50 C51 1.363(10)
C50 H50 0.9500
C51 C52 1.347(10)
C51 H51 0.9500
C52 O14 1.337(9)
C53 O14 1.452(8)
C53 C54 1.466(11)
C53 H53A 0.9900
C53 H53B 0.9900
C54 O15 1.395(9)
C54 H54A 0.9900
C54 H54B 0.9900
C55 O15 1.409(10)
C55 C56 1.499(11)
C55 H55A 0.9900
C55 H55B 0.9900
C56 O16 1.417(9)
C56 H56A 0.9900
C56 H56B 0.9900
C57 O17 1.476(9)
C57 C68 1.486(11)
C57 C58 1.524(11)
C57 H57 1.0000
C58 O18 1.467(9)
C58 C59 1.531(11)
C58 H58 1.0000
C59 C60 1.502(12)
C59 C69 1.532(11)
C59 C70 1.563(10)
C60 C68 1.395(11)
C60 C61 1.399(11)
C61 C62 1.391(11)
C61 H61 0.9500
C62 C66 1.369(11)
C62 C63 1.504(11)
C63 O19 1.448(9)
C63 C64 1.602(10)
C63 H63 1.0000
C64 O20 1.422(8)
C64 C65 1.527(11)
C64 H64 1.0000
C65 C66 1.509(12)
C65 C72 1.536(11)
C65 C71 1.553(11)
C66 C67 1.377(11)
C67 C68 1.404(11)
C67 H67 0.9500
C69 H69A 0.9800
C69 H69B 0.9800
C69 H69C 0.9800
C70 H70A 0.9800
C70 H70B 0.9800
C70 H70C 0.9800
C71 H71A 0.9800
C71 H71B 0.9800
C71 H71C 0.9800
C72 H72A 0.9800
C72 H72B 0.9800
C72 H72C 0.9800
B1 O8 1.317(11)
B1 O7 1.345(11)
B2 O10 1.366(14)
B2 O9 1.401(13)
B3 O18 1.378(10)
B3 O17 1.386(11)
B4 O20 1.346(11)
B4 O19 1.414(10)
C101 Cl2 1.740(8)
C101 Cl1 1.745(9)
C101 H10C 0.9900
C101 H10D 0.9900
C102 Cl3 1.728(10)
C102 Cl4 1.746(9)
C102 H10E 0.9900
C102 H10F 0.9900
C103 Cl5 1.672(8)
C103 Cl6 1.719(8)
C103 H10G 0.9900
C103 H10H 0.9900
C104 Cl8 1.51(2)
C104 Cl7 1.83(3)
C104 H10I 0.9900
C104 H10J 0.9900
C105 Cl9 1.546(18)
C105 Cl10 1.550(17)
C105 H10K 0.9900
C105 H10L 0.9900
C106 Cl12 1.733(13)
C106 Cl11 1.755(13)
C106 H10M 0.9900
C106 H10N 0.9900

loop_
_geom_torsion_atom_site_label_1
_geom_torsion_atom_site_label_2
_geom_torsion_atom_site_label_3
_geom_torsion_atom_site_label_4
_geom_torsion
C6 C1 C2 C3 3.2(14)
O6 C1 C2 C3 -179.1(9)
C1 C2 C3 C4 -4.2(15)
C2 C3 C4 C5 2.5(14)
C2 C3 C4 B1 -176.7(9)
C3 C4 C5 C6 0.1(13)
B1 C4 C5 C6 179.2(8)
C2 C1 C6 O1 178.2(8)
O6 C1 C6 O1 0.4(11)
C2 C1 C6 C5 -0.8(13)
O6 C1 C6 C5 -178.6(7)
C4 C5 C6 O1 -179.8(8)
C4 C5 C6 C1 -0.9(14)
O1 C7 C8 O2 72.9(10)
O2 C9 C10 O3 -73.3(8)
O3 C11 C12 C13 -178.2(7)
C16 C11 C12 C13 0.6(12)
C11 C12 C13 C14 0.4(12)
C12 C13 C14 C15 -0.6(12)
C12 C13 C14 B4 176.2(7)
C13 C14 C15 C16 -0.1(12)
B4 C14 C15 C16 -176.9(7)
C14 C15 C16 O4 -179.7(8)
C14 C15 C16 C11 1.1(12)
C12 C11 C16 O4 179.4(7)
O3 C11 C16 O4 -1.7(10)
C12 C11 C16 C15 -1.3(12)
O3 C11 C16 C15 177.6(7)
O4 C17 C18 O5 71.8(8)
O5 C19 C20 O6 -71.9(11)
O7 C21 C22 O8 -5.1(10)
C32 C21 C22 O8 111.7(8)
O7 C21 C22 C23 -126.7(8)
C32 C21 C22 C23 -9.9(9)
O8 C22 C23 C33 18.6(11)
C21 C22 C23 C33 134.1(8)
O8 C22 C23 C24 -103.5(9)
C21 C22 C23 C24 12.1(9)
O8 C22 C23 C34 141.4(8)
C21 C22 C23 C34 -103.0(8)
C33 C23 C24 C25 50.2(12)
C22 C23 C24 C25 173.7(8)
C34 C23 C24 C25 -71.4(12)
C33 C23 C24 C32 -133.7(8)
C22 C23 C24 C32 -10.2(9)
C34 C23 C24 C32 104.7(9)
C32 C24 C25 C26 2.5(11)
C23 C24 C25 C26 178.3(8)
C24 C25 C26 C30 -3.5(12)
C24 C25 C26 C27 177.5(8)
C30 C26 C27 O9 120.7(8)
C25 C26 C27 O9 -60.2(11)
C30 C26 C27 C28 8.1(10)
C25 C26 C27 C28 -172.8(8)
O9 C27 C28 O10 -14.7(9)
C26 C27 C28 O10 103.5(8)
O9 C27 C28 C29 -134.3(7)
C26 C27 C28 C29 -16.1(9)
O10 C28 C29 C35 26.6(11)
C27 C28 C29 C35 141.0(8)
O10 C28 C29 C30 -96.8(9)
C27 C28 C29 C30 17.6(9)
O10 C28 C29 C36 149.1(8)
C27 C28 C29 C36 -96.5(9)
C25 C26 C30 C31 2.7(13)
C27 C26 C30 C31 -178.2(7)
C25 C26 C30 C29 -175.4(7)
C27 C26 C30 C29 3.8(10)
C35 C29 C30 C26 -136.8(8)
C36 C29 C30 C26 102.2(9)
C28 C29 C30 C26 -13.8(10)
C35 C29 C30 C31 45.3(11)
C36 C29 C30 C31 -75.7(11)
C28 C29 C30 C31 168.3(8)
C26 C30 C31 C32 -0.9(12)
C29 C30 C31 C32 177.0(7)
C25 C24 C32 C31 -0.8(12)
C23 C24 C32 C31 -177.4(7)
C25 C24 C32 C21 -179.1(7)
C23 C24 C32 C21 4.4(9)
C30 C31 C32 C24 0.0(11)
C30 C31 C32 C21 177.9(8)
O7 C21 C32 C24 115.9(8)
C22 C21 C32 C24 3.4(9)
O7 C21 C32 C31 -62.2(11)
C22 C21 C32 C31 -174.7(7)
O16 C37 C38 C39 -179.5(8)
C42 C37 C38 C39 -0.3(13)
C37 C38 C39 C40 -2.0(13)
C37 C38 C39 B2 174.5(8)
C38 C39 C40 C41 3.2(12)
B2 C39 C40 C41 -173.4(8)
C39 C40 C41 C42 -2.1(12)
C40 C41 C42 O11 178.8(7)
C40 C41 C42 C37 -0.1(13)
O16 C37 C42 C41 -179.3(8)
C38 C37 C42 C41 1.4(13)
O16 C37 C42 O11 1.7(11)
C38 C37 C42 O11 -177.7(7)
O11 C43 C44 O12 -77.3(8)
O12 C45 C46 O13 67.8(8)
O13 C47 C48 C49 -178.2(7)
C52 C47 C48 C49 2.6(12)
C47 C48 C49 C50 -1.3(12)
C47 C48 C49 B3 179.2(8)
C48 C49 C50 C51 1.4(12)
B3 C49 C50 C51 -179.2(8)
C49 C50 C51 C52 -2.8(13)
C50 C51 C52 O14 180.0(8)
C50 C51 C52 C47 4.1(13)
O13 C47 C52 O14 0.4(11)
C48 C47 C52 O14 179.7(7)
O13 C47 C52 C51 176.7(7)
C48 C47 C52 C51 -4.0(12)
O14 C53 C54 O15 -69.5(10)
O15 C55 C56 O16 70.5(10)
O17 C57 C58 O18 10.2(9)
C68 C57 C58 O18 129.4(7)
O17 C57 C58 C59 -112.2(8)
C68 C57 C58 C59 7.0(9)
O18 C58 C59 C60 -125.4(8)
C57 C58 C59 C60 -6.9(9)
O18 C58 C59 C69 -3.1(11)
C57 C58 C59 C69 115.4(9)
O18 C58 C59 C70 116.2(8)
C57 C58 C59 C70 -125.3(8)
C58 C59 C60 C68 4.5(9)
C69 C59 C60 C68 -117.7(8)
C70 C59 C60 C68 121.9(8)
C58 C59 C60 C61 -175.7(8)
C69 C59 C60 C61 62.2(11)
C70 C59 C60 C61 -58.3(11)
C68 C60 C61 C62 0.2(10)
C59 C60 C61 C62 -179.6(7)
C60 C61 C62 C66 -0.6(12)
C60 C61 C62 C63 -179.5(7)
C66 C62 C63 O19 119.4(8)
C61 C62 C63 O19 -61.5(10)
C66 C62 C63 C64 8.1(9)
C61 C62 C63 C64 -172.8(8)
O19 C63 C64 O20 -15.4(8)
C62 C63 C64 O20 104.1(7)
O19 C63 C64 C65 -136.2(7)
C62 C63 C64 C65 -16.8(9)
O20 C64 C65 C66 -95.0(9)
C63 C64 C65 C66 18.7(9)
O20 C64 C65 C72 148.3(8)
C63 C64 C65 C72 -98.1(9)
O20 C64 C65 C71 27.5(11)
C63 C64 C65 C71 141.1(7)
C61 C62 C66 C67 -0.1(13)
C63 C62 C66 C67 179.0(7)
C61 C62 C66 C65 -175.0(7)
C63 C62 C66 C65 4.1(10)
C64 C65 C66 C62 -14.9(10)
C72 C65 C66 C62 102.7(9)
C71 C65 C66 C62 -136.0(8)
C64 C65 C66 C67 170.4(8)
C72 C65 C66 C67 -71.9(11)
C71 C65 C66 C67 49.4(12)
C62 C66 C67 C68 1.0(11)
C65 C66 C67 C68 175.3(7)
C61 C60 C68 C67 0.8(11)
C59 C60 C68 C67 -179.3(7)
C61 C60 C68 C57 180.0(6)
C59 C60 C68 C57 -0.2(9)
C66 C67 C68 C60 -1.4(11)
C66 C67 C68 C57 179.6(7)
O17 C57 C68 C60 107.7(8)
C58 C57 C68 C60 -4.2(9)
O17 C57 C68 C67 -73.2(10)
C58 C57 C68 C67 174.9(7)
C5 C4 B1 O8 177.3(9)
C3 C4 B1 O8 -3.5(13)
C5 C4 B1 O7 -7.4(13)
C3 C4 B1 O7 171.7(8)
C38 C39 B2 O10 -167.1(9)
C40 C39 B2 O10 9.5(14)
C38 C39 B2 O9 8.2(13)
C40 C39 B2 O9 -175.2(8)
C50 C49 B3 O18 8.3(13)
C48 C49 B3 O18 -172.2(8)
C50 C49 B3 O17 -175.2(8)
C48 C49 B3 O17 4.3(13)
C15 C14 B4 O20 -175.4(8)
C13 C14 B4 O20 7.9(13)
C15 C14 B4 O19 0.7(12)
C13 C14 B4 O19 -176.1(7)
C1 C6 O1 C7 165.7(8)
C5 C6 O1 C7 -15.4(12)
C8 C7 O1 C6 -171.6(8)
C10 C9 O2 C8 -178.1(7)
C7 C8 O2 C9 178.2(8)
C12 C11 O3 C10 5.1(11)
C16 C11 O3 C10 -173.7(7)
C9 C10 O3 C11 -176.2(7)
C15 C16 O4 C17 -10.9(11)
C11 C16 O4 C17 168.3(7)
C18 C17 O4 C16 -177.8(7)
C20 C19 O5 C18 -179.4(7)
C17 C18 O5 C19 174.9(7)
C2 C1 O6 C20 10.5(13)
C6 C1 O6 C20 -171.7(8)
C19 C20 O6 C1 177.7(8)
O8 B1 O7 C21 -0.3(10)
C4 B1 O7 C21 -175.8(8)
C32 C21 O7 B1 -108.2(9)
C22 C21 O7 B1 3.4(9)
O7 B1 O8 C22 -3.2(10)
C4 B1 O8 C22 172.2(8)
C21 C22 O8 B1 5.0(10)
C23 C22 O8 B1 123.5(9)
O10 B2 O9 C27 -4.3(10)
C39 B2 O9 C27 179.9(8)
C26 C27 O9 B2 -102.3(9)
C28 C27 O9 B2 11.4(9)
O9 B2 O10 C28 -5.8(11)
C39 B2 O10 C28 169.9(9)
C27 C28 O10 B2 12.6(10)
C29 C28 O10 B2 127.1(9)
C41 C42 O11 C43 3.5(11)
C37 C42 O11 C43 -177.5(7)
C44 C43 O11 C42 178.5(7)
C46 C45 O12 C44 -178.8(7)
C43 C44 O12 C45 176.7(6)
C48 C47 O13 C46 1.7(11)
C52 C47 O13 C46 -179.1(7)
C45 C46 O13 C47 -173.3(7)
C51 C52 O14 C53 8.6(12)
C47 C52 O14 C53 -175.3(7)
C54 C53 O14 C52 179.6(8)
C53 C54 O15 C55 178.1(7)
C56 C55 O15 C54 175.8(8)
C38 C37 O16 C56 -9.2(13)
C42 C37 O16 C56 171.4(7)
C55 C56 O16 C37 -168.9(8)
O18 B3 O17 C57 1.7(9)
C49 B3 O17 C57 -175.2(8)
C68 C57 O17 B3 -120.9(9)
C58 C57 O17 B3 -7.4(9)
O17 B3 O18 C58 5.1(9)
C49 B3 O18 C58 -177.9(8)
C57 C58 O18 B3 -9.6(9)
C59 C58 O18 B3 109.7(9)
O20 B4 O19 C63 -7.9(9)
C14 B4 O19 C63 175.6(7)
C62 C63 O19 B4 -98.0(9)
C64 C63 O19 B4 13.9(8)
O19 B4 O20 C64 -3.1(9)
C14 B4 O20 C64 173.2(8)
C65 C64 O20 B4 125.9(8)
C63 C64 O20 B4 11.5(9)
